data_4304480
loop_
_publ_author_name
'Li-Cheng Song'
'Chang-Gong Li'
'Jie Gao'
'Bang-Shao Yin'
'Xiang Luo'
'Xiao-Guang Zhang'
'Hai-Lin Bao'
'Qing-Mei Hu'

_publ_section_title
;
Synthesis, Structure, and Electrocatalysis of Diiron C-Functionalized
Propanedithiolate (PDT) Complexes Related to the Active Site of
[FeFe]-Hydrogenases
;
_journal_name_full 'Inorganic Chemistry'
_journal_page_first 4545
_journal_page_last 4553
_journal_paper_doi 10.1021/ic701982z
_journal_volume 47
_journal_year 2008
_chemical_formula_sum 'C8 H5 Cl2 Fe2 O6 P S2'
_chemical_formula_weight 474.81
_chemical_name_systematic
; 
 ? 
;
_space_group_IT_number 14
_symmetry_cell_setting monoclinic
_symmetry_space_group_name_Hall '-P 2yn'
_symmetry_space_group_name_H-M 'P 1 21/n 1'
_atom_sites_solution_hydrogens geom
_atom_sites_solution_primary direct
_atom_sites_solution_secondary difmap
_audit_creation_method SHELXL-97
_cell_angle_alpha 90.00
_cell_angle_beta 99.272(7)
_cell_angle_gamma 90.00
_cell_formula_units_Z 4
_cell_length_a 6.619(3)
_cell_length_b 14.745(6)
_cell_length_c 16.380(7)
_cell_measurement_reflns_used 4396
_cell_measurement_temperature 294(2)
_cell_measurement_theta_max 26.35
_cell_measurement_theta_min 2.52
_cell_volume 1577.8(12)
_computing_cell_refinement 'Bruker SMART'
_computing_data_collection 'Bruker SMART'
_computing_data_reduction 'Bruker SAINT'
_computing_molecular_graphics 'Bruker SHELXTL'
_computing_publication_material 'Bruker SHELXTL'
_computing_structure_refinement 'SHELXL-97 (Sheldrick, 1997)'
_computing_structure_solution 'SHELXS-97 (Sheldrick, 1990)'
_diffrn_ambient_temperature 294(2)
_diffrn_measured_fraction_theta_full 0.997
_diffrn_measured_fraction_theta_max 0.997
_diffrn_measurement_device_type 'CCD area detector'
_diffrn_measurement_method 'phi and omega scans'
_diffrn_radiation_monochromator graphite
_diffrn_radiation_source 'fine-focus sealed tube'
_diffrn_radiation_type MoK\a
_diffrn_radiation_wavelength 0.71073
_diffrn_reflns_av_R_equivalents 0.0298
_diffrn_reflns_av_sigmaI/netI 0.0324
_diffrn_reflns_limit_h_max 3
_diffrn_reflns_limit_h_min -8
_diffrn_reflns_limit_k_max 18
_diffrn_reflns_limit_k_min -18
_diffrn_reflns_limit_l_max 20
_diffrn_reflns_limit_l_min -20
_diffrn_reflns_number 8957
_diffrn_reflns_theta_full 26.36
_diffrn_reflns_theta_max 26.36
_diffrn_reflns_theta_min 1.87
_exptl_absorpt_coefficient_mu 2.561
_exptl_absorpt_correction_T_max 1.000000
_exptl_absorpt_correction_T_min 0.624514
_exptl_absorpt_correction_type multi-scan
_exptl_absorpt_process_details SADABS
_exptl_crystal_density_diffrn 1.999
_exptl_crystal_density_meas ?
_exptl_crystal_density_method 'not measured'
_exptl_crystal_F_000 936
_exptl_crystal_size_max 0.20
_exptl_crystal_size_mid 0.16
_exptl_crystal_size_min 0.12
_refine_diff_density_max 0.310
_refine_diff_density_min -0.484
_refine_diff_density_rms 0.093
_refine_ls_extinction_method none
_refine_ls_goodness_of_fit_ref 1.062
_refine_ls_hydrogen_treatment constr
_refine_ls_matrix_type full
_refine_ls_number_parameters 190
_refine_ls_number_reflns 3221
_refine_ls_number_restraints 0
_refine_ls_restrained_S_all 1.062
_refine_ls_R_factor_all 0.0367
_refine_ls_R_factor_gt 0.0260
_refine_ls_shift/su_max 0.001
_refine_ls_shift/su_mean 0.000
_refine_ls_structure_factor_coef Fsqd
_refine_ls_weighting_details 'calc w=1/[\s^2^(Fo^2^)+(0.0315P)^2^+0.0303P] where P=(Fo^2^+2Fc^2^)/3'
_refine_ls_weighting_scheme calc
_refine_ls_wR_factor_gt 0.0595
_refine_ls_wR_factor_ref 0.0642
_reflns_number_gt 2646
_reflns_number_total 3221
_reflns_threshold_expression >2sigma(I)
_cod_data_source_file ic701982z-file006.cif
_cod_data_source_block 070417c
_cod_depositor_comments
;
The following automatic conversions were performed:
'_symmetry_cell_setting' value 'Monoclinic' changed to 'monoclinic'
according to '/home/saulius/struct/CIF-dictionaries/cif_core.dic'
dictionary named 'cif_core.dic' version 2.4.1 from
2010-06-29.

'_exptl_absorpt_correction_type' value 'MULTI-SCAN' changed
to 'multi-scan' according to
'/home/saulius/struct/CIF-dictionaries/cif_core.dic' dictionary named
'cif_core.dic' version 2.4.1 from
2010-06-29.

'_refine_ls_hydrogen_treatment' value 'CONSTR' changed to
'constr' according to '/home/saulius/struct/CIF-dictionaries/cif_core.dic'
dictionary named 'cif_core.dic' version 2.4.1 from 2010-06-29.

Automatic conversion script
Id: cif_fix_enum 1527 2010-12-29 10:47:43Z saulius 

The following automatic conversions were performed:

'_exptl_crystal_density_meas' value 'NONE' was changed to '?' - the
value is perceived as not measured.

Automatic conversion script
Id: cif_fix_values 3008 2015-01-20 13:52:24Z robertas 
;
_cod_original_cell_volume 1577.6(12)
_cod_database_code 4304480

loop_
_symmetry_equiv_pos_as_xyz
'x, y, z'
'-x+1/2, y+1/2, -z+1/2'
'-x, -y, -z'
'x-1/2, -y-1/2, z-1/2'

loop_
_atom_site_label
_atom_site_type_symbol
_atom_site_fract_x
_atom_site_fract_y
_atom_site_fract_z
_atom_site_U_iso_or_equiv
_atom_site_adp_type
_atom_site_occupancy
_atom_site_symmetry_multiplicity
_atom_site_calc_flag
_atom_site_refinement_flags
_atom_site_disorder_assembly
_atom_site_disorder_group
Fe1 Fe 0.34316(5) 0.84782(2) 0.949949(19) 0.02953(10) Uani 1 1 d . . .
Fe2 Fe 0.20049(5) 0.73064(2) 0.842875(18) 0.02832(10) Uani 1 1 d . . .
P1 P 0.11152(10) 0.59324(4) 0.84850(3) 0.03130(14) Uani 1 1 d . . .
Cl1 Cl -0.18415(10) 0.55590(5) 0.80698(4) 0.05132(18) Uani 1 1 d . . .
Cl2 Cl 0.25863(12) 0.49419(5) 0.79289(4) 0.0574(2) Uani 1 1 d . . .
S1 S 0.04820(9) 0.77176(4) 0.95078(3) 0.03260(14) Uani 1 1 d . . .
S2 S 0.48727(9) 0.71155(4) 0.93587(4) 0.03243(14) Uani 1 1 d . . .
O1 O 0.1007(3) 1.01473(13) 0.91291(14) 0.0660(6) Uani 1 1 d . . .
O2 O 0.6727(3) 0.92591(14) 0.87110(13) 0.0638(6) Uani 1 1 d . . .
O3 O 0.4933(4) 0.87251(14) 1.12706(12) 0.0726(7) Uani 1 1 d . . .
O4 O 0.4380(4) 0.72823(18) 0.70695(13) 0.0861(8) Uani 1 1 d . . .
O5 O -0.1271(3) 0.81878(15) 0.72859(12) 0.0684(6) Uani 1 1 d . . .
O6 O 0.1410(3) 0.55068(11) 0.93975(9) 0.0443(4) Uani 1 1 d . . .
C1 C 0.1926(4) 0.94936(17) 0.92678(16) 0.0415(6) Uani 1 1 d . . .
C2 C 0.5460(4) 0.89592(15) 0.90237(15) 0.0383(6) Uani 1 1 d . . .
C3 C 0.4354(4) 0.86607(16) 1.05826(16) 0.0428(6) Uani 1 1 d . . .
C4 C 0.3492(4) 0.72954(18) 0.76080(15) 0.0463(7) Uani 1 1 d . . .
C5 C -0.0025(4) 0.78400(17) 0.77440(14) 0.0410(6) Uani 1 1 d . . .
C6 C 0.0732(4) 0.68027(17) 1.02677(14) 0.0405(6) Uani 1 1 d . . .
H6A H 0.1183 0.7064 1.0810 0.049 Uiso 1 1 calc R . .
H6B H -0.0616 0.6546 1.0271 0.049 Uiso 1 1 calc R . .
C7 C 0.2175(4) 0.60385(16) 1.01443(13) 0.0386(6) Uani 1 1 d . . .
H7 H 0.2180 0.5626 1.0614 0.046 Uiso 1 1 calc R . .
C8 C 0.4375(4) 0.63258(16) 1.01594(15) 0.0402(6) Uani 1 1 d . . .
H8A H 0.5186 0.5785 1.0119 0.048 Uiso 1 1 calc R . .
H8B H 0.4862 0.6600 1.0693 0.048 Uiso 1 1 calc R . .

loop_
_atom_site_aniso_label
_atom_site_aniso_U_11
_atom_site_aniso_U_22
_atom_site_aniso_U_33
_atom_site_aniso_U_23
_atom_site_aniso_U_13
_atom_site_aniso_U_12
Fe1 0.0315(2) 0.02622(17) 0.03029(18) -0.00127(13) 0.00314(14) -0.00343(13)
Fe2 0.0342(2) 0.02821(17) 0.02262(17) 0.00155(12) 0.00469(13) -0.00639(13)
P1 0.0386(4) 0.0283(3) 0.0270(3) 0.0001(2) 0.0053(3) -0.0068(2)
Cl1 0.0434(4) 0.0551(4) 0.0528(4) 0.0047(3) -0.0003(3) -0.0179(3)
Cl2 0.0718(5) 0.0454(4) 0.0572(4) -0.0074(3) 0.0171(4) 0.0117(3)
S1 0.0303(3) 0.0369(3) 0.0315(3) 0.0007(2) 0.0075(2) -0.0015(2)
S2 0.0304(3) 0.0300(3) 0.0367(3) 0.0002(2) 0.0052(2) 0.0000(2)
O1 0.0607(15) 0.0433(11) 0.0951(17) 0.0123(11) 0.0158(12) 0.0121(10)
O2 0.0495(13) 0.0593(13) 0.0870(15) 0.0244(12) 0.0243(11) -0.0031(10)
O3 0.107(2) 0.0666(14) 0.0370(11) -0.0064(10) -0.0090(12) -0.0066(13)
O4 0.0906(19) 0.123(2) 0.0552(14) 0.0015(14) 0.0439(13) -0.0201(15)
O5 0.0724(16) 0.0761(15) 0.0494(12) 0.0129(11) -0.0119(11) 0.0148(12)
O6 0.0663(13) 0.0348(9) 0.0297(9) 0.0050(7) 0.0013(8) -0.0170(8)
C1 0.0394(15) 0.0360(13) 0.0495(15) 0.0015(11) 0.0088(11) -0.0054(11)
C2 0.0380(15) 0.0297(12) 0.0461(14) 0.0047(11) 0.0032(12) 0.0002(10)
C3 0.0540(18) 0.0319(13) 0.0408(15) -0.0024(11) 0.0025(12) -0.0056(11)
C4 0.0496(17) 0.0560(17) 0.0337(14) 0.0023(12) 0.0084(12) -0.0122(13)
C5 0.0501(17) 0.0424(14) 0.0288(12) 0.0006(11) 0.0015(11) -0.0058(12)
C6 0.0464(16) 0.0491(15) 0.0275(12) 0.0042(11) 0.0108(11) -0.0070(12)
C7 0.0552(17) 0.0368(13) 0.0228(11) 0.0066(10) 0.0034(11) -0.0100(11)
C8 0.0466(16) 0.0346(13) 0.0368(13) 0.0056(10) -0.0014(11) 0.0024(11)

loop_
_atom_type_symbol
_atom_type_description
_atom_type_scat_dispersion_real
_atom_type_scat_dispersion_imag
_atom_type_scat_source
C C 0.0033 0.0016 'International Tables Vol C Tables 4.2.6.8 and 6.1.1.4'
H H 0.0000 0.0000 'International Tables Vol C Tables 4.2.6.8 and 6.1.1.4'
O O 0.0106 0.0060 'International Tables Vol C Tables 4.2.6.8 and 6.1.1.4'
P P 0.1023 0.0942 'International Tables Vol C Tables 4.2.6.8 and 6.1.1.4'
S S 0.1246 0.1234 'International Tables Vol C Tables 4.2.6.8 and 6.1.1.4'
Cl Cl 0.1484 0.1585 'International Tables Vol C Tables 4.2.6.8 and 6.1.1.4'
Fe Fe 0.3463 0.8444 'International Tables Vol C Tables 4.2.6.8 and 6.1.1.4'

loop_
_geom_angle_atom_site_label_1
_geom_angle_atom_site_label_2
_geom_angle_atom_site_label_3
_geom_angle
_geom_angle_site_symmetry_1
_geom_angle_site_symmetry_3
_geom_angle_publ_flag
C3 Fe1 C2 102.08(12) . . ?
C3 Fe1 C1 99.85(12) . . ?
C2 Fe1 C1 90.41(11) . . ?
C3 Fe1 S2 98.76(8) . . ?
C2 Fe1 S2 87.11(8) . . ?
C1 Fe1 S2 161.33(8) . . ?
C3 Fe1 S1 102.99(9) . . ?
C2 Fe1 S1 154.78(8) . . ?
C1 Fe1 S1 87.97(9) . . ?
S2 Fe1 S1 86.46(4) . . ?
C3 Fe1 Fe2 144.40(8) . . ?
C2 Fe1 Fe2 100.93(8) . . ?
C1 Fe1 Fe2 106.78(9) . . ?
S2 Fe1 Fe2 55.76(3) . . ?
S1 Fe1 Fe2 55.82(2) . . ?
C5 Fe2 C4 88.94(13) . . ?
C5 Fe2 P1 105.22(9) . . ?
C4 Fe2 P1 102.40(9) . . ?
C5 Fe2 S2 161.03(8) . . ?
C4 Fe2 S2 90.07(9) . . ?
P1 Fe2 S2 93.50(3) . . ?
C5 Fe2 S1 89.30(9) . . ?
C4 Fe2 S1 163.93(9) . . ?
P1 Fe2 S1 93.48(3) . . ?
S2 Fe2 S1 86.44(4) . . ?
C5 Fe2 Fe1 107.02(8) . . ?
C4 Fe2 Fe1 109.72(9) . . ?
P1 Fe2 Fe1 134.27(3) . . ?
S2 Fe2 Fe1 55.77(2) . . ?
S1 Fe2 Fe1 55.78(3) . . ?
O6 P1 Cl1 99.86(7) . . ?
O6 P1 Cl2 98.06(8) . . ?
Cl1 P1 Cl2 99.11(5) . . ?
O6 P1 Fe2 114.98(6) . . ?
Cl1 P1 Fe2 120.15(4) . . ?
Cl2 P1 Fe2 120.51(4) . . ?
C6 S1 Fe1 112.87(9) . . ?
C6 S1 Fe2 109.46(9) . . ?
Fe1 S1 Fe2 68.40(3) . . ?
C8 S2 Fe2 109.65(9) . . ?
C8 S2 Fe1 111.57(9) . . ?
Fe2 S2 Fe1 68.47(2) . . ?
C7 O6 P1 122.67(14) . . ?
O1 C1 Fe1 178.5(2) . . ?
O2 C2 Fe1 178.9(2) . . ?
O3 C3 Fe1 176.2(2) . . ?
O4 C4 Fe2 177.8(3) . . ?
O5 C5 Fe2 177.4(3) . . ?
C7 C6 S1 116.72(16) . . ?
C7 C6 H6A 108.1 . . ?
S1 C6 H6A 108.1 . . ?
C7 C6 H6B 108.1 . . ?
S1 C6 H6B 108.1 . . ?
H6A C6 H6B 107.3 . . ?
O6 C7 C6 111.6(2) . . ?
O6 C7 C8 111.4(2) . . ?
C6 C7 C8 114.6(2) . . ?
O6 C7 H7 106.2 . . ?
C6 C7 H7 106.2 . . ?
C8 C7 H7 106.2 . . ?
C7 C8 S2 116.88(17) . . ?
C7 C8 H8A 108.1 . . ?
S2 C8 H8A 108.1 . . ?
C7 C8 H8B 108.1 . . ?
S2 C8 H8B 108.1 . . ?
H8A C8 H8B 107.3 . . ?

loop_
_geom_bond_atom_site_label_1
_geom_bond_atom_site_label_2
_geom_bond_distance
_geom_bond_site_symmetry_2
_geom_bond_publ_flag
Fe1 C3 1.801(3) . ?
Fe1 C2 1.803(3) . ?
Fe1 C1 1.805(3) . ?
Fe1 S2 2.2519(10) . ?
Fe1 S1 2.2533(10) . ?
Fe1 Fe2 2.5336(8) . ?
Fe2 C5 1.788(3) . ?
Fe2 C4 1.790(3) . ?
Fe2 P1 2.1160(11) . ?
Fe2 S2 2.2517(9) . ?
Fe2 S1 2.2542(9) . ?
P1 O6 1.6037(17) . ?
P1 Cl1 2.0411(11) . ?
P1 Cl2 2.0486(11) . ?
S1 C6 1.825(2) . ?
S2 C8 1.823(2) . ?
O1 C1 1.143(3) . ?
O2 C2 1.140(3) . ?
O3 C3 1.134(3) . ?
O4 C4 1.136(3) . ?
O5 C5 1.143(3) . ?
O6 C7 1.472(3) . ?
C6 C7 1.512(4) . ?
C6 H6A 0.9700 . ?
C6 H6B 0.9700 . ?
C7 C8 1.513(3) . ?
C7 H7 0.9800 . ?
C8 H8A 0.9700 . ?
C8 H8B 0.9700 . ?

loop_
_geom_torsion_atom_site_label_1
_geom_torsion_atom_site_label_2
_geom_torsion_atom_site_label_3
_geom_torsion_atom_site_label_4
_geom_torsion
_geom_torsion_site_symmetry_1
_geom_torsion_site_symmetry_2
_geom_torsion_site_symmetry_3
_geom_torsion_site_symmetry_4
_geom_torsion_publ_flag
C3 Fe1 Fe2 C5 138.26(18) . . . . ?
C2 Fe1 Fe2 C5 -92.25(12) . . . . ?
C1 Fe1 Fe2 C5 1.52(12) . . . . ?
S2 Fe1 Fe2 C5 -171.09(9) . . . . ?
S1 Fe1 Fe2 C5 77.08(9) . . . . ?
C3 Fe1 Fe2 C4 -126.62(18) . . . . ?
C2 Fe1 Fe2 C4 2.86(12) . . . . ?
C1 Fe1 Fe2 C4 96.63(13) . . . . ?
S2 Fe1 Fe2 C4 -75.98(10) . . . . ?
S1 Fe1 Fe2 C4 172.19(10) . . . . ?
C3 Fe1 Fe2 P1 5.28(16) . . . . ?
C2 Fe1 Fe2 P1 134.77(8) . . . . ?
C1 Fe1 Fe2 P1 -131.46(9) . . . . ?
S2 Fe1 Fe2 P1 55.92(4) . . . . ?
S1 Fe1 Fe2 P1 -55.91(4) . . . . ?
C3 Fe1 Fe2 S2 -50.64(16) . . . . ?
C2 Fe1 Fe2 S2 78.85(8) . . . . ?
C1 Fe1 Fe2 S2 172.62(9) . . . . ?
S1 Fe1 Fe2 S2 -111.83(4) . . . . ?
C3 Fe1 Fe2 S1 61.19(16) . . . . ?
C2 Fe1 Fe2 S1 -169.32(8) . . . . ?
C1 Fe1 Fe2 S1 -75.55(9) . . . . ?
S2 Fe1 Fe2 S1 111.83(4) . . . . ?
C5 Fe2 P1 O6 -134.44(12) . . . . ?
C4 Fe2 P1 O6 133.26(12) . . . . ?
S2 Fe2 P1 O6 42.42(9) . . . . ?
S1 Fe2 P1 O6 -44.22(9) . . . . ?
Fe1 Fe2 P1 O6 -0.90(10) . . . . ?
C5 Fe2 P1 Cl1 -15.16(9) . . . . ?
C4 Fe2 P1 Cl1 -107.46(10) . . . . ?
S2 Fe2 P1 Cl1 161.70(4) . . . . ?
S1 Fe2 P1 Cl1 75.06(5) . . . . ?
Fe1 Fe2 P1 Cl1 118.38(4) . . . . ?
C5 Fe2 P1 Cl2 108.55(10) . . . . ?
C4 Fe2 P1 Cl2 16.25(10) . . . . ?
S2 Fe2 P1 Cl2 -74.59(5) . . . . ?
S1 Fe2 P1 Cl2 -161.23(4) . . . . ?
Fe1 Fe2 P1 Cl2 -117.91(5) . . . . ?
C3 Fe1 S1 C6 -45.62(12) . . . . ?
C2 Fe1 S1 C6 128.1(2) . . . . ?
C1 Fe1 S1 C6 -145.27(12) . . . . ?
S2 Fe1 S1 C6 52.56(9) . . . . ?
Fe2 Fe1 S1 C6 102.82(9) . . . . ?
C3 Fe1 S1 Fe2 -148.44(9) . . . . ?
C2 Fe1 S1 Fe2 25.27(18) . . . . ?
C1 Fe1 S1 Fe2 111.91(9) . . . . ?
S2 Fe1 S1 Fe2 -50.26(2) . . . . ?
C5 Fe2 S1 C6 141.09(12) . . . . ?
C4 Fe2 S1 C6 -135.2(3) . . . . ?
P1 Fe2 S1 C6 35.89(9) . . . . ?
S2 Fe2 S1 C6 -57.40(9) . . . . ?
Fe1 Fe2 S1 C6 -107.66(9) . . . . ?
C5 Fe2 S1 Fe1 -111.24(9) . . . . ?
C4 Fe2 S1 Fe1 -27.5(3) . . . . ?
P1 Fe2 S1 Fe1 143.56(3) . . . . ?
S2 Fe2 S1 Fe1 50.26(3) . . . . ?
C5 Fe2 S2 C8 133.3(3) . . . . ?
C4 Fe2 S2 C8 -139.79(12) . . . . ?
P1 Fe2 S2 C8 -37.36(9) . . . . ?
S1 Fe2 S2 C8 55.91(9) . . . . ?
Fe1 Fe2 S2 C8 106.19(9) . . . . ?
C5 Fe2 S2 Fe1 27.1(3) . . . . ?
C4 Fe2 S2 Fe1 114.03(9) . . . . ?
P1 Fe2 S2 Fe1 -143.55(3) . . . . ?
S1 Fe2 S2 Fe1 -50.27(2) . . . . ?
C3 Fe1 S2 C8 49.46(12) . . . . ?
C2 Fe1 S2 C8 151.24(12) . . . . ?
C1 Fe1 S2 C8 -126.1(3) . . . . ?
S1 Fe1 S2 C8 -53.16(9) . . . . ?
Fe2 Fe1 S2 C8 -103.46(9) . . . . ?
C3 Fe1 S2 Fe2 152.91(9) . . . . ?
C2 Fe1 S2 Fe2 -105.30(8) . . . . ?
C1 Fe1 S2 Fe2 -22.6(3) . . . . ?
S1 Fe1 S2 Fe2 50.30(3) . . . . ?
Cl1 P1 O6 C7 -128.04(18) . . . . ?
Cl2 P1 O6 C7 131.18(18) . . . . ?
Fe2 P1 O6 C7 2.0(2) . . . . ?
C3 Fe1 C1 O1 50(10) . . . . ?
C2 Fe1 C1 O1 -53(10) . . . . ?
S2 Fe1 C1 O1 -135(10) . . . . ?
S1 Fe1 C1 O1 153(10) . . . . ?
Fe2 Fe1 C1 O1 -154(10) . . . . ?
C3 Fe1 C2 O2 176(100) . . . . ?
C1 Fe1 C2 O2 -84(12) . . . . ?
S2 Fe1 C2 O2 78(12) . . . . ?
S1 Fe1 C2 O2 2(13) . . . . ?
Fe2 Fe1 C2 O2 23(12) . . . . ?
C2 Fe1 C3 O3 -119(4) . . . . ?
C1 Fe1 C3 O3 148(4) . . . . ?
S2 Fe1 C3 O3 -30(4) . . . . ?
S1 Fe1 C3 O3 58(4) . . . . ?
Fe2 Fe1 C3 O3 10(4) . . . . ?
C5 Fe2 C4 O4 -38(7) . . . . ?
P1 Fe2 C4 O4 67(7) . . . . ?
S2 Fe2 C4 O4 161(7) . . . . ?
S1 Fe2 C4 O4 -122(7) . . . . ?
Fe1 Fe2 C4 O4 -146(7) . . . . ?
C4 Fe2 C5 O5 -14(5) . . . . ?
P1 Fe2 C5 O5 -116(5) . . . . ?
S2 Fe2 C5 O5 73(5) . . . . ?
S1 Fe2 C5 O5 150(5) . . . . ?
Fe1 Fe2 C5 O5 97(5) . . . . ?
Fe1 S1 C6 C7 -63.2(2) . . . . ?
Fe2 S1 C6 C7 10.9(2) . . . . ?
P1 O6 C7 C6 63.4(3) . . . . ?
P1 O6 C7 C8 -66.0(3) . . . . ?
S1 C6 C7 O6 -67.4(2) . . . . ?
S1 C6 C7 C8 60.3(3) . . . . ?
O6 C7 C8 S2 65.5(2) . . . . ?
C6 C7 C8 S2 -62.3(2) . . . . ?
Fe2 S2 C8 C7 -7.8(2) . . . . ?
Fe1 S2 C8 C7 66.0(2) . . . . ?
